data_4310971
loop_
_publ_author_name
'\'Eric Fournier'
'Fr\'ed\'eric Lebrun'
'Marc Drouin'
'Andreas Decken'
'Pierre D. Harvey'

_publ_section_title
;
 Preparation and Solid-State Characterization of Mixed-Ligand
 Coordination/Organometallic Oligomers and Polymers of Copper(I) and
 Silver(I) Using Diphosphine and Mono- and Diisocyanide Ligands
;
_journal_name_full 'Inorganic Chemistry'
_journal_page_first 3127
_journal_page_last 3135
_journal_paper_doi 10.1021/ic034806m
_journal_volume 43
_journal_year 2004
_chemical_formula_sum 'C74 H80 Ag2 Cl2 N4 O8 P4'
_chemical_formula_weight 1563.94
_space_group_IT_number 2
_symmetry_cell_setting triclinic
_symmetry_space_group_name_Hall '-P 1'
_symmetry_space_group_name_H-M 'P -1'
_atom_sites_solution_hydrogens geom
_atom_sites_solution_primary direct
_atom_sites_solution_secondary difmap
_audit_creation_method SHELXL-97
_cell_angle_alpha 103.780(12)
_cell_angle_beta 107.349(11)
_cell_angle_gamma 115.764(11)
_cell_formula_units_Z 1
_cell_length_a 13.1321(19)
_cell_length_b 13.3093(18)
_cell_length_c 13.4611(16)
_cell_measurement_temperature 293(2)
_cell_volume 1828.0(6)
_computing_structure_refinement 'SHELXL-97 (Sheldrick, 1997)'
_computing_structure_solution 'SHELXS-97 (Sheldrick, 1990)'
_diffrn_ambient_temperature 293(2)
_diffrn_measured_fraction_theta_full 1.000
_diffrn_measured_fraction_theta_max 1.000
_diffrn_radiation_monochromator graphite
_diffrn_radiation_source 'fine-focus sealed tube'
_diffrn_radiation_wavelength 1.54060
_diffrn_reflns_av_R_equivalents 0.0000
_diffrn_reflns_av_sigmaI/netI 0.0178
_diffrn_reflns_limit_h_max 13
_diffrn_reflns_limit_h_min -16
_diffrn_reflns_limit_k_max 16
_diffrn_reflns_limit_k_min 0
_diffrn_reflns_limit_l_max 15
_diffrn_reflns_limit_l_min -16
_diffrn_reflns_number 6931
_diffrn_reflns_theta_full 69.93
_diffrn_reflns_theta_max 69.93
_diffrn_reflns_theta_min 3.80
_exptl_absorpt_coefficient_mu 6.249
_exptl_crystal_density_diffrn 1.421
_exptl_crystal_density_method 'not measured'
_exptl_crystal_F_000 804
_refine_diff_density_max 1.017
_refine_diff_density_min -1.210
_refine_diff_density_rms 0.144
_refine_ls_extinction_coef 0.0010(3)
_refine_ls_extinction_expression Fc^*^=kFc[1+0.001xFc^2^\l^3^/sin(2\q)]^-1/4^
_refine_ls_extinction_method SHELXL
_refine_ls_goodness_of_fit_ref 1.062
_refine_ls_hydrogen_treatment mixed
_refine_ls_matrix_type full
_refine_ls_number_parameters 425
_refine_ls_number_reflns 6931
_refine_ls_number_restraints 0
_refine_ls_restrained_S_all 1.062
_refine_ls_R_factor_all 0.0625
_refine_ls_R_factor_gt 0.0484
_refine_ls_shift/su_max 0.001
_refine_ls_shift/su_mean 0.000
_refine_ls_structure_factor_coef Fsqd
_refine_ls_weighting_details 'calc w=1/[\s^2^(Fo^2^)+(0.1478P)^2^+1.9468P] where P=(Fo^2^+2Fc^2^)/3'
_refine_ls_weighting_scheme calc
_refine_ls_wR_factor_gt 0.1542
_refine_ls_wR_factor_ref 0.2051
_reflns_number_gt 5990
_reflns_number_total 6931
_reflns_threshold_expression >2sigma(I)
_cod_data_source_file ic034806mrom20030711_100942.cif
_cod_data_source_block fl135b
_cod_depositor_comments
;
The following automatic conversions were performed:

data name '_atom_site_symmetry_multiplicit' was replaced with
'_atom_site_symmetry_multiplicity' as specified in the replacement
file 'data/replacement-values/replacement_tags.lst'.

Automatic conversion script
Id: cif_correct_tags 9268 2022-04-12 08:56:07Z antanas 
;
_cod_original_cell_volume 1828.0(4)
_cod_database_code 4310971

loop_
_symmetry_equiv_pos_as_xyz
'x, y, z'
'-x, -y, -z'

loop_
_atom_site_label
_atom_site_type_symbol
_atom_site_fract_x
_atom_site_fract_y
_atom_site_fract_z
_atom_site_U_iso_or_equiv
_atom_site_adp_type
_atom_site_occupancy
_atom_site_symmetry_multiplicity
_atom_site_calc_flag
_atom_site_refinement_flags
_atom_site_disorder_assembly
_atom_site_disorder_group
Ag Ag 0.63423(3) 0.02378(3) 0.44795(3) 0.05185(19) Uani 1 1 d . . .
P1 P 0.72301(12) 0.23854(11) 0.57754(10) 0.0446(3) Uani 1 1 d . . .
P2 P 0.42269(12) -0.15454(12) 0.29009(10) 0.0461(3) Uani 1 1 d . . .
Cl Cl 0.27153(19) 0.3618(2) 0.1607(2) 0.0899(6) Uani 1 1 d . . .
O1 O 0.2188(14) 0.2442(10) 0.1511(11) 0.186(5) Uani 1 1 d . . .
O2 O 0.2095(11) 0.4076(10) 0.1959(13) 0.215(6) Uani 1 1 d . . .
O3 O 0.2482(10) 0.3545(16) 0.0496(10) 0.239(8) Uani 1 1 d . . .
O4 O 0.4034(8) 0.4326(10) 0.2195(9) 0.164(4) Uani 1 1 d . . .
N1 N 1.2132(5) -0.0810(6) 0.7209(5) 0.0676(13) Uani 1 1 d . . .
N2 N 0.7385(6) -0.1490(6) 0.5265(5) 0.0697(13) Uani 1 1 d . . .
C1 C 1.2575(7) -0.0680(7) 0.6608(6) 0.0694(16) Uani 1 1 d . . .
C2 C 1.1547(6) -0.0934(7) 0.7988(6) 0.0725(17) Uani 1 1 d . . .
C3 C 1.0503(7) -0.2269(8) 0.7516(7) 0.079(2) Uani 1 1 d . . .
H3A H 1.0169 -0.2381 0.8061 0.094 Uiso 1 1 calc . . .
H3B H 1.0857 -0.2771 0.7432 0.094 Uiso 1 1 calc . . .
C4 C 0.9406(7) -0.2719(7) 0.6345(7) 0.0710(16) Uani 1 1 d . . .
H4A H 0.9707 -0.2723 0.5768 0.085 Uiso 1 1 calc . . .
H4B H 0.8728 -0.3558 0.6114 0.085 Uiso 1 1 calc . . .
C5 C 0.8886(6) -0.1883(6) 0.6408(5) 0.0593(13) Uani 1 1 d . . .
H5 H 0.8564 -0.1924 0.6976 0.071 Uiso 1 1 calc . . .
C6 C 0.9962(7) -0.0541(6) 0.6850(7) 0.0711(16) Uani 1 1 d . . .
H6A H 1.0294 -0.0463 0.6299 0.085 Uiso 1 1 calc . . .
H6B H 0.9633 -0.0017 0.6926 0.085 Uiso 1 1 calc . . .
C7 C 1.1036(7) -0.0119(8) 0.8016(6) 0.081(2) Uani 1 1 d . . .
H7A H 1.1723 0.0718 0.8255 0.097 Uiso 1 1 calc . . .
H7B H 1.0722 -0.0110 0.8584 0.097 Uiso 1 1 calc . . .
C8 C 0.7738(7) -0.2392(6) 0.5231(6) 0.0664(15) Uani 1 1 d . . .
C9 C 0.7064(7) -0.0832(6) 0.5170(5) 0.0678(15) Uani 1 1 d . . .
C10 C 1.2605(9) -0.0527(12) 0.9159(8) 0.115(4) Uani 1 1 d . . .
H10A H 1.3257 0.0327 0.9448 0.173 Uiso 1 1 calc . . .
H10B H 1.2962 -0.1017 0.9075 0.173 Uiso 1 1 calc . . .
H10C H 1.2259 -0.0636 0.9689 0.173 Uiso 1 1 calc . . .
C11 C 0.8019(10) -0.2602(9) 0.4203(7) 0.093(2) Uani 1 1 d . . .
H11A H 0.8749 -0.1853 0.4342 0.140 Uiso 1 1 calc . . .
H11B H 0.7297 -0.2843 0.3521 0.140 Uiso 1 1 calc . . .
H11C H 0.8188 -0.3243 0.4101 0.140 Uiso 1 1 calc . . .
C12 C 0.6560(8) -0.3557(7) 0.5051(8) 0.093(2) Uani 1 1 d . . .
H12A H 0.6416 -0.3389 0.5713 0.140 Uiso 1 1 calc . . .
H12B H 0.6699 -0.4217 0.4947 0.140 Uiso 1 1 calc . . .
H12C H 0.5830 -0.3790 0.4380 0.140 Uiso 1 1 calc . . .
C13 C 0.6494(5) 0.2761(5) 0.6651(4) 0.0508(11) Uani 1 1 d . . .
H13A H 0.7136 0.3534 0.7328 0.061 Uiso 1 1 calc . . .
H13B H 0.5846 0.2867 0.6208 0.061 Uiso 1 1 calc . . .
C14 C 0.8909(5) 0.3259(5) 0.6813(4) 0.0506(11) Uani 1 1 d . . .
C15 C 0.9526(6) 0.2656(6) 0.6936(5) 0.0617(13) Uani 1 1 d . . .
H15 H 0.9102 0.1825 0.6449 0.074 Uiso 1 1 calc . . .
C16 C 1.0780(7) 0.3271(8) 0.7778(6) 0.0757(18) Uani 1 1 d . . .
H16 H 1.1194 0.2856 0.7850 0.091 Uiso 1 1 calc . . .
C17 C 1.1401(6) 0.4498(7) 0.8503(5) 0.0746(18) Uani 1 1 d . . .
H17 H 1.2229 0.4908 0.9083 0.089 Uiso 1 1 calc . . .
C18 C 1.0801(6) 0.5122(7) 0.8372(6) 0.0734(17) Uani 1 1 d . . .
H18 H 1.1229 0.5956 0.8850 0.088 Uiso 1 1 calc . . .
C19 C 0.9556(6) 0.4501(6) 0.7525(5) 0.0603(13) Uani 1 1 d . . .
H19 H 0.9152 0.4923 0.7434 0.072 Uiso 1 1 calc . . .
C20 C 0.7156(5) 0.3169(5) 0.4846(4) 0.0501(11) Uani 1 1 d . . .
C21 C 0.6026(7) 0.3043(6) 0.4216(5) 0.0666(15) Uani 1 1 d . . .
H21 H 0.5344 0.2669 0.4370 0.080 Uiso 1 1 calc . . .
C22 C 0.5878(8) 0.3457(7) 0.3365(6) 0.0810(19) Uani 1 1 d . . .
H22 H 0.5108 0.3357 0.2945 0.097 Uiso 1 1 calc . . .
C23 C 0.6906(9) 0.4024(7) 0.3157(6) 0.082(2) Uani 1 1 d . . .
H23 H 0.6830 0.4322 0.2598 0.098 Uiso 1 1 calc . . .
C24 C 0.8020(8) 0.4154(7) 0.3752(6) 0.082(2) Uani 1 1 d . . .
H24 H 0.8694 0.4524 0.3588 0.099 Uiso 1 1 calc . . .
C25 C 0.8168(6) 0.3736(6) 0.4614(5) 0.0643(14) Uani 1 1 d . . .
H25 H 0.8941 0.3839 0.5028 0.077 Uiso 1 1 calc . . .
C26 C 0.4500(5) -0.2277(5) 0.1764(4) 0.0547(12) Uani 1 1 d . . .
C27 C 0.4903(8) -0.3060(7) 0.1849(6) 0.0786(19) Uani 1 1 d . . .
H27 H 0.4955 -0.3298 0.2449 0.094 Uiso 1 1 calc . . .
C28 C 0.5235(9) -0.3498(9) 0.1032(8) 0.096(3) Uani 1 1 d . . .
H28 H 0.5536 -0.4006 0.1107 0.115 Uiso 1 1 calc . . .
C29 C 0.5124(8) -0.3189(8) 0.0107(6) 0.092(3) Uani 1 1 d . . .
H29 H 0.5361 -0.3474 -0.0427 0.110 Uiso 1 1 calc . . .
C30 C 0.4658(9) -0.2455(8) -0.0003(6) 0.088(2) Uani 1 1 d . . .
H30 H 0.4553 -0.2262 -0.0630 0.105 Uiso 1 1 calc . . .
C31 C 0.4338(7) -0.1996(6) 0.0823(5) 0.0711(16) Uani 1 1 d . . .
H31 H 0.4019 -0.1504 0.0740 0.085 Uiso 1 1 calc . . .
C32 C 0.2934(6) -0.1418(6) 0.2123(5) 0.0568(12) Uani 1 1 d . . .
C33 C 0.1760(7) -0.2471(8) 0.1225(5) 0.0731(18) Uani 1 1 d . . .
H33 H 0.1644 -0.3246 0.1023 0.088 Uiso 1 1 calc . . .
C34 C 0.0794(7) -0.2350(11) 0.0654(7) 0.092(3) Uani 1 1 d . . .
H34 H 0.0019 -0.3040 0.0068 0.110 Uiso 1 1 calc . . .
C35 C 0.0984(10) -0.1213(14) 0.0954(8) 0.106(3) Uani 1 1 d . . .
H35 H 0.0317 -0.1143 0.0571 0.127 Uiso 1 1 calc . . .
C36 C 0.2093(12) -0.0178(11) 0.1783(8) 0.103(3) Uani 1 1 d . . .
H36 H 0.2187 0.0586 0.1954 0.124 Uiso 1 1 calc . . .
C37 C 0.3124(8) -0.0265(8) 0.2395(6) 0.079(2) Uani 1 1 d . . .
H37 H 0.3902 0.0437 0.2961 0.095 Uiso 1 1 calc . . .

loop_
_atom_site_aniso_label
_atom_site_aniso_U_11
_atom_site_aniso_U_22
_atom_site_aniso_U_33
_atom_site_aniso_U_23
_atom_site_aniso_U_13
_atom_site_aniso_U_12
Ag 0.0553(3) 0.0486(3) 0.0464(3) 0.01447(17) 0.02115(18) 0.0288(2)
P1 0.0476(6) 0.0464(6) 0.0411(6) 0.0166(5) 0.0218(5) 0.0268(5)
P2 0.0479(6) 0.0494(6) 0.0397(6) 0.0143(5) 0.0219(5) 0.0267(5)
Cl 0.0774(11) 0.1078(14) 0.1089(14) 0.0647(12) 0.0444(10) 0.0585(11)
O1 0.258(13) 0.117(7) 0.207(11) 0.085(7) 0.130(11) 0.096(8)
O2 0.157(9) 0.134(7) 0.336(17) 0.031(9) 0.126(11) 0.092(7)
O3 0.118(7) 0.370(19) 0.183(10) 0.198(13) 0.046(7) 0.074(10)
O4 0.089(5) 0.176(9) 0.198(9) 0.095(7) 0.023(5) 0.070(5)
N1 0.068(3) 0.091(4) 0.062(3) 0.038(3) 0.040(3) 0.048(3)
N2 0.086(4) 0.078(3) 0.067(3) 0.034(3) 0.037(3) 0.059(3)
C1 0.078(4) 0.085(4) 0.061(3) 0.033(3) 0.045(3) 0.047(4)
C2 0.063(3) 0.099(5) 0.071(4) 0.045(4) 0.043(3) 0.043(4)
C3 0.075(4) 0.110(6) 0.094(5) 0.070(5) 0.054(4) 0.061(4)
C4 0.075(4) 0.069(4) 0.092(5) 0.042(4) 0.045(4) 0.048(3)
C5 0.063(3) 0.064(3) 0.072(3) 0.030(3) 0.041(3) 0.044(3)
C6 0.076(4) 0.060(3) 0.089(4) 0.027(3) 0.044(4) 0.044(3)
C7 0.080(4) 0.092(5) 0.069(4) 0.023(4) 0.047(4) 0.044(4)
C8 0.081(4) 0.064(3) 0.075(4) 0.027(3) 0.040(3) 0.054(3)
C9 0.081(4) 0.074(4) 0.062(3) 0.026(3) 0.030(3) 0.055(4)
C10 0.076(5) 0.168(10) 0.075(5) 0.061(6) 0.032(4) 0.043(6)
C11 0.124(7) 0.111(6) 0.073(4) 0.035(4) 0.046(5) 0.087(6)
C12 0.076(5) 0.067(4) 0.112(6) 0.025(4) 0.022(4) 0.041(4)
C13 0.054(3) 0.053(3) 0.049(3) 0.015(2) 0.029(2) 0.032(2)
C14 0.054(3) 0.062(3) 0.042(2) 0.024(2) 0.025(2) 0.033(2)
C15 0.058(3) 0.066(3) 0.060(3) 0.024(3) 0.026(3) 0.035(3)
C16 0.062(4) 0.108(6) 0.077(4) 0.046(4) 0.036(3) 0.056(4)
C17 0.047(3) 0.093(5) 0.051(3) 0.026(3) 0.012(2) 0.022(3)
C18 0.056(3) 0.068(4) 0.058(3) 0.016(3) 0.017(3) 0.017(3)
C19 0.058(3) 0.058(3) 0.046(3) 0.014(2) 0.019(2) 0.025(3)
C20 0.053(3) 0.047(2) 0.042(2) 0.015(2) 0.017(2) 0.026(2)
C21 0.075(4) 0.070(4) 0.061(3) 0.031(3) 0.029(3) 0.044(3)
C22 0.091(5) 0.081(5) 0.064(4) 0.030(3) 0.020(3) 0.052(4)
C23 0.121(6) 0.068(4) 0.051(3) 0.028(3) 0.029(4) 0.054(4)
C24 0.096(5) 0.077(4) 0.061(4) 0.033(3) 0.041(4) 0.033(4)
C25 0.064(3) 0.071(4) 0.050(3) 0.027(3) 0.028(3) 0.031(3)
C26 0.051(3) 0.057(3) 0.045(2) 0.011(2) 0.025(2) 0.024(2)
C27 0.097(5) 0.084(5) 0.064(4) 0.022(3) 0.041(4) 0.059(4)
C28 0.099(6) 0.102(6) 0.089(5) 0.017(4) 0.048(5) 0.066(5)
C29 0.090(5) 0.098(5) 0.063(4) 0.001(4) 0.049(4) 0.040(4)
C30 0.100(6) 0.085(5) 0.063(4) 0.020(3) 0.050(4) 0.037(4)
C31 0.086(4) 0.074(4) 0.048(3) 0.019(3) 0.038(3) 0.039(3)
C32 0.061(3) 0.076(4) 0.047(3) 0.028(3) 0.028(2) 0.044(3)
C33 0.068(4) 0.100(5) 0.047(3) 0.035(3) 0.026(3) 0.042(4)
C34 0.067(4) 0.157(9) 0.066(4) 0.058(5) 0.037(3) 0.062(5)
C35 0.112(7) 0.203(12) 0.074(5) 0.078(7) 0.058(5) 0.120(8)
C36 0.161(9) 0.145(8) 0.081(5) 0.058(6) 0.073(6) 0.125(8)
C37 0.112(6) 0.093(5) 0.059(3) 0.030(3) 0.039(4) 0.078(5)

loop_
_atom_type_symbol
_atom_type_description
_atom_type_scat_dispersion_real
_atom_type_scat_dispersion_imag
_atom_type_scat_source
C C 0.0181 0.0091 'International Tables Vol C Tables 4.2.6.8 and 6.1.1.4'
H H 0.0000 0.0000 'International Tables Vol C Tables 4.2.6.8 and 6.1.1.4'
Ag Ag 0.1306 4.2820 'International Tables Vol C Tables 4.2.6.8 and 6.1.1.4'
N N 0.0311 0.0180 'International Tables Vol C Tables 4.2.6.8 and 6.1.1.4'
P P 0.2955 0.4335 'International Tables Vol C Tables 4.2.6.8 and 6.1.1.4'
Cl Cl 0.3639 0.7018 'International Tables Vol C Tables 4.2.6.8 and 6.1.1.4'
O O 0.0492 0.0322 'International Tables Vol C Tables 4.2.6.8 and 6.1.1.4'

loop_
_geom_angle_atom_site_label_1
_geom_angle_atom_site_label_2
_geom_angle_atom_site_label_3
_geom_angle
_geom_angle_site_symmetry_1
_geom_angle_site_symmetry_3
_geom_angle_publ_flag
C9 Ag C1 99.0(2) . 2_756 ?
C9 Ag P1 118.58(17) . . ?
C1 Ag P1 97.57(18) 2_756 . ?
C9 Ag P2 98.14(18) . . ?
C1 Ag P2 98.90(18) 2_756 . ?
P1 Ag P2 136.48(4) . . ?
C20 P1 C14 104.6(2) . . ?
C20 P1 C13 105.1(2) . . ?
C14 P1 C13 103.1(2) . . ?
C20 P1 Ag 105.28(16) . . ?
C14 P1 Ag 115.49(18) . . ?
C13 P1 Ag 121.71(18) . . ?
C32 P2 C26 103.3(3) . . ?
C32 P2 C13 104.7(3) . 2_656 ?
C26 P2 C13 103.5(2) . 2_656 ?
C32 P2 Ag 124.3(2) . . ?
C26 P2 Ag 107.42(18) . . ?
C13 P2 Ag 111.60(17) 2_656 . ?
O2 Cl O1 107.9(8) . . ?
O2 Cl O4 117.7(7) . . ?
O1 Cl O4 113.7(7) . . ?
O2 Cl O3 107.5(9) . . ?
O1 Cl O3 107.1(9) . . ?
O4 Cl O3 102.1(6) . . ?
C1 N1 C2 177.4(7) . . ?
C9 N2 C8 172.9(6) . . ?
N1 C1 Ag 174.5(6) . 2_756 ?
N1 C2 C7 106.8(6) . . ?
N1 C2 C3 108.1(6) . . ?
C7 C2 C3 111.7(6) . . ?
N1 C2 C10 106.2(6) . . ?
C7 C2 C10 112.9(8) . . ?
C3 C2 C10 110.8(7) . . ?
C2 C3 C4 112.8(6) . . ?
C2 C3 H3A 109.0 . . ?
C4 C3 H3A 109.0 . . ?
C2 C3 H3B 109.0 . . ?
C4 C3 H3B 109.0 . . ?
H3A C3 H3B 107.8 . . ?
C5 C4 C3 111.0(6) . . ?
C5 C4 H4A 109.4 . . ?
C3 C4 H4A 109.4 . . ?
C5 C4 H4B 109.4 . . ?
C3 C4 H4B 109.4 . . ?
H4A C4 H4B 108.0 . . ?
C6 C5 C4 110.2(5) . . ?
C6 C5 C8 114.7(5) . . ?
C4 C5 C8 110.0(5) . . ?
C6 C5 H5 107.2 . . ?
C4 C5 H5 107.2 . . ?
C8 C5 H5 107.2 . . ?
C7 C6 C5 110.8(6) . . ?
C7 C6 H6A 109.5 . . ?
C5 C6 H6A 109.5 . . ?
C7 C6 H6B 109.5 . . ?
C5 C6 H6B 109.5 . . ?
H6A C6 H6B 108.1 . . ?
C2 C7 C6 112.8(6) . . ?
C2 C7 H7A 109.0 . . ?
C6 C7 H7A 109.0 . . ?
C2 C7 H7B 109.0 . . ?
C6 C7 H7B 109.0 . . ?
H7A C7 H7B 107.8 . . ?
N2 C8 C11 106.0(6) . . ?
N2 C8 C12 105.1(5) . . ?
C11 C8 C12 112.0(7) . . ?
N2 C8 C5 108.7(5) . . ?
C11 C8 C5 114.1(6) . . ?
C12 C8 C5 110.4(6) . . ?
N2 C9 Ag 164.1(6) . . ?
C2 C10 H10A 109.5 . . ?
C2 C10 H10B 109.5 . . ?
H10A C10 H10B 109.5 . . ?
C2 C10 H10C 109.5 . . ?
H10A C10 H10C 109.5 . . ?
H10B C10 H10C 109.5 . . ?
C8 C11 H11A 109.5 . . ?
C8 C11 H11B 109.5 . . ?
H11A C11 H11B 109.5 . . ?
C8 C11 H11C 109.5 . . ?
H11A C11 H11C 109.5 . . ?
H11B C11 H11C 109.5 . . ?
C8 C12 H12A 109.5 . . ?
C8 C12 H12B 109.5 . . ?
H12A C12 H12B 109.5 . . ?
C8 C12 H12C 109.5 . . ?
H12A C12 H12C 109.5 . . ?
H12B C12 H12C 109.5 . . ?
P2 C13 P1 111.4(3) 2_656 . ?
P2 C13 H13A 109.3 2_656 . ?
P1 C13 H13A 109.3 . . ?
P2 C13 H13B 109.3 2_656 . ?
P1 C13 H13B 109.3 . . ?
H13A C13 H13B 108.0 . . ?
C15 C14 C19 119.1(5) . . ?
C15 C14 P1 119.2(4) . . ?
C19 C14 P1 121.6(4) . . ?
C14 C15 C16 120.9(6) . . ?
C14 C15 H15 119.5 . . ?
C16 C15 H15 119.5 . . ?
C17 C16 C15 119.4(6) . . ?
C17 C16 H16 120.3 . . ?
C15 C16 H16 120.3 . . ?
C16 C17 C18 120.2(6) . . ?
C16 C17 H17 119.9 . . ?
C18 C17 H17 119.9 . . ?
C17 C18 C19 119.8(6) . . ?
C17 C18 H18 120.1 . . ?
C19 C18 H18 120.1 . . ?
C14 C19 C18 120.5(6) . . ?
C14 C19 H19 119.7 . . ?
C18 C19 H19 119.7 . . ?
C21 C20 C25 118.4(5) . . ?
C21 C20 P1 120.5(4) . . ?
C25 C20 P1 120.3(4) . . ?
C22 C21 C20 122.1(7) . . ?
C22 C21 H21 119.0 . . ?
C20 C21 H21 119.0 . . ?
C23 C22 C21 118.1(7) . . ?
C23 C22 H22 120.9 . . ?
C21 C22 H22 120.9 . . ?
C24 C23 C22 121.2(6) . . ?
C24 C23 H23 119.4 . . ?
C22 C23 H23 119.4 . . ?
C23 C24 C25 120.6(7) . . ?
C23 C24 H24 119.7 . . ?
C25 C24 H24 119.7 . . ?
C20 C25 C24 119.6(6) . . ?
C20 C25 H25 120.2 . . ?
C24 C25 H25 120.2 . . ?
C27 C26 C31 119.8(5) . . ?
C27 C26 P2 121.1(5) . . ?
C31 C26 P2 119.1(5) . . ?
C26 C27 C28 119.7(7) . . ?
C26 C27 H27 120.2 . . ?
C28 C27 H27 120.2 . . ?
C29 C28 C27 121.1(8) . . ?
C29 C28 H28 119.4 . . ?
C27 C28 H28 119.4 . . ?
C30 C29 C28 118.8(6) . . ?
C30 C29 H29 120.6 . . ?
C28 C29 H29 120.6 . . ?
C29 C30 C31 120.5(7) . . ?
C29 C30 H30 119.7 . . ?
C31 C30 H30 119.7 . . ?
C26 C31 C30 119.9(7) . . ?
C26 C31 H31 120.0 . . ?
C30 C31 H31 120.0 . . ?
C37 C32 C33 120.1(6) . . ?
C37 C32 P2 118.7(5) . . ?
C33 C32 P2 121.2(5) . . ?
C34 C33 C32 120.0(8) . . ?
C34 C33 H33 120.0 . . ?
C32 C33 H33 120.0 . . ?
C35 C34 C33 119.2(9) . . ?
C35 C34 H34 120.4 . . ?
C33 C34 H34 120.4 . . ?
C36 C35 C34 123.1(8) . . ?
C36 C35 H35 118.5 . . ?
C34 C35 H35 118.5 . . ?
C35 C36 C37 119.5(9) . . ?
C35 C36 H36 120.3 . . ?
C37 C36 H36 120.3 . . ?
C32 C37 C36 118.1(8) . . ?
C32 C37 H37 120.9 . . ?
C36 C37 H37 120.9 . . ?

loop_
_geom_bond_atom_site_label_1
_geom_bond_atom_site_label_2
_geom_bond_distance
_geom_bond_site_symmetry_2
_geom_bond_publ_flag
Ag C9 2.251(6) . ?
Ag C1 2.331(6) 2_756 ?
Ag P1 2.4672(14) . ?
Ag P2 2.4921(15) . ?
P1 C20 1.816(5) . ?
P1 C14 1.824(5) . ?
P1 C13 1.842(5) . ?
P2 C32 1.812(6) . ?
P2 C26 1.827(5) . ?
P2 C13 1.831(6) 2_656 ?
Cl O2 1.334(9) . ?
Cl O1 1.362(10) . ?
Cl O4 1.387(8) . ?
Cl O3 1.404(10) . ?
N1 C1 1.133(7) . ?
N1 C2 1.474(7) . ?
N2 C9 1.142(8) . ?
N2 C8 1.459(7) . ?
C1 Ag 2.331(6) 2_756 ?
C2 C7 1.502(11) . ?
C2 C3 1.505(12) . ?
C2 C10 1.530(11) . ?
C3 C4 1.537(11) . ?
C3 H3A 0.9700 . ?
C3 H3B 0.9700 . ?
C4 C5 1.537(8) . ?
C4 H4A 0.9700 . ?
C4 H4B 0.9700 . ?
C5 C6 1.529(9) . ?
C5 C8 1.555(9) . ?
C5 H5 0.9800 . ?
C6 C7 1.529(11) . ?
C6 H6A 0.9700 . ?
C6 H6B 0.9700 . ?
C7 H7A 0.9700 . ?
C7 H7B 0.9700 . ?
C8 C11 1.530(10) . ?
C8 C12 1.538(11) . ?
C10 H10A 0.9600 . ?
C10 H10B 0.9600 . ?
C10 H10C 0.9600 . ?
C11 H11A 0.9600 . ?
C11 H11B 0.9600 . ?
C11 H11C 0.9600 . ?
C12 H12A 0.9600 . ?
C12 H12B 0.9600 . ?
C12 H12C 0.9600 . ?
C13 P2 1.831(6) 2_656 ?
C13 H13A 0.9700 . ?
C13 H13B 0.9700 . ?
C14 C15 1.370(8) . ?
C14 C19 1.382(8) . ?
C15 C16 1.393(9) . ?
C15 H15 0.9300 . ?
C16 C17 1.376(11) . ?
C16 H16 0.9300 . ?
C17 C18 1.377(11) . ?
C17 H17 0.9300 . ?
C18 C19 1.386(9) . ?
C18 H18 0.9300 . ?
C19 H19 0.9300 . ?
C20 C21 1.385(8) . ?
C20 C25 1.386(8) . ?
C21 C22 1.384(10) . ?
C21 H21 0.9300 . ?
C22 C23 1.383(12) . ?
C22 H22 0.9300 . ?
C23 C24 1.353(12) . ?
C23 H23 0.9300 . ?
C24 C25 1.399(9) . ?
C24 H24 0.9300 . ?
C25 H25 0.9300 . ?
C26 C27 1.372(9) . ?
C26 C31 1.387(8) . ?
C27 C28 1.393(10) . ?
C27 H27 0.9300 . ?
C28 C29 1.388(14) . ?
C28 H28 0.9300 . ?
C29 C30 1.373(14) . ?
C29 H29 0.9300 . ?
C30 C31 1.400(9) . ?
C30 H30 0.9300 . ?
C31 H31 0.9300 . ?
C32 C37 1.376(9) . ?
C32 C33 1.416(9) . ?
C33 C34 1.372(11) . ?
C33 H33 0.9300 . ?
C34 C35 1.356(15) . ?
C34 H34 0.9300 . ?
C35 C36 1.348(16) . ?
C35 H35 0.9300 . ?
C36 C37 1.429(12) . ?
C36 H36 0.9300 . ?
C37 H37 0.9300 . ?

loop_
_geom_torsion_atom_site_label_1
_geom_torsion_atom_site_label_2
_geom_torsion_atom_site_label_3
_geom_torsion_atom_site_label_4
_geom_torsion
_geom_torsion_site_symmetry_1
_geom_torsion_site_symmetry_2
_geom_torsion_site_symmetry_3
_geom_torsion_site_symmetry_4
_geom_torsion_publ_flag
C9 Ag P1 C20 149.6(3) . . . . ?
C1 Ag P1 C20 45.0(3) 2_756 . . . ?
P2 Ag P1 C20 -66.49(19) . . . . ?
C9 Ag P1 C14 34.8(3) . . . . ?
C1 Ag P1 C14 -69.8(2) 2_756 . . . ?
P2 Ag P1 C14 178.68(18) . . . . ?
C9 Ag P1 C13 -91.3(3) . . . . ?
C1 Ag P1 C13 164.1(3) 2_756 . . . ?
P2 Ag P1 C13 52.6(2) . . . . ?
C9 Ag P2 C32 166.6(3) . . . . ?
C1 Ag P2 C32 -92.9(3) 2_756 . . . ?
P1 Ag P2 C32 18.1(2) . . . . ?
C9 Ag P2 C26 -73.1(3) . . . . ?
C1 Ag P2 C26 27.4(3) 2_756 . . . ?
P1 Ag P2 C26 138.4(2) . . . . ?
C9 Ag P2 C13 39.7(2) . . . 2_656 ?
C1 Ag P2 C13 140.2(2) 2_756 . . 2_656 ?
P1 Ag P2 C13 -108.77(17) . . . 2_656 ?
C2 N1 C1 Ag 72(18) . . . 2_756 ?
C1 N1 C2 C7 9(16) . . . . ?
C1 N1 C2 C3 129(16) . . . . ?
C1 N1 C2 C10 -112(16) . . . . ?
N1 C2 C3 C4 -64.8(7) . . . . ?
C7 C2 C3 C4 52.4(8) . . . . ?
C10 C2 C3 C4 179.2(6) . . . . ?
C2 C3 C4 C5 -53.9(8) . . . . ?
C3 C4 C5 C6 55.3(7) . . . . ?
C3 C4 C5 C8 -177.3(5) . . . . ?
C4 C5 C6 C7 -56.1(7) . . . . ?
C8 C5 C6 C7 179.1(5) . . . . ?
N1 C2 C7 C6 64.6(8) . . . . ?
C3 C2 C7 C6 -53.3(8) . . . . ?
C10 C2 C7 C6 -179.0(6) . . . . ?
C5 C6 C7 C2 55.7(7) . . . . ?
C9 N2 C8 C11 29(6) . . . . ?
C9 N2 C8 C12 -90(6) . . . . ?
C9 N2 C8 C5 152(6) . . . . ?
C6 C5 C8 N2 -47.0(7) . . . . ?
C4 C5 C8 N2 -171.9(5) . . . . ?
C6 C5 C8 C11 71.1(7) . . . . ?
C4 C5 C8 C11 -53.8(7) . . . . ?
C6 C5 C8 C12 -161.8(5) . . . . ?
C4 C5 C8 C12 73.3(6) . . . . ?
C8 N2 C9 Ag -8(8) . . . . ?
C1 Ag C9 N2 -42(2) 2_756 . . . ?
P1 Ag C9 N2 -145(2) . . . . ?
P2 Ag C9 N2 59(2) . . . . ?
C20 P1 C13 P2 152.1(3) . . . 2_656 ?
C14 P1 C13 P2 -98.6(3) . . . 2_656 ?
Ag P1 C13 P2 32.9(3) . . . 2_656 ?
C20 P1 C14 C15 -124.5(5) . . . . ?
C13 P1 C14 C15 125.8(5) . . . . ?
Ag P1 C14 C15 -9.3(5) . . . . ?
C20 P1 C14 C19 59.3(5) . . . . ?
C13 P1 C14 C19 -50.4(5) . . . . ?
Ag P1 C14 C19 174.5(4) . . . . ?
C19 C14 C15 C16 1.2(9) . . . . ?
P1 C14 C15 C16 -175.1(5) . . . . ?
C14 C15 C16 C17 0.6(10) . . . . ?
C15 C16 C17 C18 -2.0(11) . . . . ?
C16 C17 C18 C19 1.6(11) . . . . ?
C15 C14 C19 C18 -1.7(9) . . . . ?
P1 C14 C19 C18 174.6(5) . . . . ?
C17 C18 C19 C14 0.3(10) . . . . ?
C14 P1 C20 C21 -158.0(5) . . . . ?
C13 P1 C20 C21 -49.8(5) . . . . ?
Ag P1 C20 C21 79.8(5) . . . . ?
C14 P1 C20 C25 32.3(5) . . . . ?
C13 P1 C20 C25 140.5(5) . . . . ?
Ag P1 C20 C25 -89.8(4) . . . . ?
C25 C20 C21 C22 0.4(9) . . . . ?
P1 C20 C21 C22 -169.4(5) . . . . ?
C20 C21 C22 C23 -0.7(11) . . . . ?
C21 C22 C23 C24 1.1(11) . . . . ?
C22 C23 C24 C25 -1.3(12) . . . . ?
C21 C20 C25 C24 -0.5(9) . . . . ?
P1 C20 C25 C24 169.3(5) . . . . ?
C23 C24 C25 C20 0.9(11) . . . . ?
C32 P2 C26 C27 -147.7(6) . . . . ?
C13 P2 C26 C27 -38.8(6) 2_656 . . . ?
Ag P2 C26 C27 79.4(6) . . . . ?
C32 P2 C26 C31 34.6(6) . . . . ?
C13 P2 C26 C31 143.6(5) 2_656 . . . ?
Ag P2 C26 C31 -98.2(5) . . . . ?
C31 C26 C27 C28 4.6(11) . . . . ?
P2 C26 C27 C28 -173.1(6) . . . . ?
C26 C27 C28 C29 -2.2(13) . . . . ?
C27 C28 C29 C30 -1.1(14) . . . . ?
C28 C29 C30 C31 2.0(13) . . . . ?
C27 C26 C31 C30 -3.7(10) . . . . ?
P2 C26 C31 C30 174.0(6) . . . . ?
C29 C30 C31 C26 0.4(12) . . . . ?
C26 P2 C32 C37 -120.9(5) . . . . ?
C13 P2 C32 C37 131.1(5) 2_656 . . . ?
Ag P2 C32 C37 1.3(6) . . . . ?
C26 P2 C32 C33 57.1(5) . . . . ?
C13 P2 C32 C33 -50.9(5) 2_656 . . . ?
Ag P2 C32 C33 179.3(4) . . . . ?
C37 C32 C33 C34 -2.4(9) . . . . ?
P2 C32 C33 C34 179.6(5) . . . . ?
C32 C33 C34 C35 0.5(10) . . . . ?
C33 C34 C35 C36 1.2(12) . . . . ?
C34 C35 C36 C37 -0.9(13) . . . . ?
C33 C32 C37 C36 2.6(10) . . . . ?
P2 C32 C37 C36 -179.4(5) . . . . ?
C35 C36 C37 C32 -1.0(12) . . . . ?
